data_4070496
loop_
_publ_author_name
'Takaya, Jun'
'Iwasawa, Nobuharu'

_publ_section_title
;
 Bis(o-phosphinophenyl)silane as a Scaffold for Dynamic Behavior of
 H&#x2212;Si and C&#x2212;Si Bonds with Palladium(0)
;
_journal_issue 23
_journal_name_full Organometallics
_journal_page_first 6636
_journal_paper_doi 10.1021/om900874p
_journal_volume 28
_journal_year 2009
_chemical_formula_sum 'C60 H55 P3 Pd Si'
_chemical_formula_weight 1003.44
_chemical_name_systematic
; 
 ? 
;
_space_group_IT_number 2
_symmetry_cell_setting triclinic
_symmetry_space_group_name_Hall '-P 1'
_symmetry_space_group_name_H-M 'P -1'
_atom_sites_solution_hydrogens geom
_atom_sites_solution_primary direct
_atom_sites_solution_secondary difmap
_audit_creation_method SHELXL-97
_cell_angle_alpha 78.139(9)
_cell_angle_beta 84.032(11)
_cell_angle_gamma 79.523(9)
_cell_formula_units_Z 2
_cell_length_a 12.462(3)
_cell_length_b 12.602(3)
_cell_length_c 16.283(3)
_cell_measurement_temperature 123(2)
_cell_volume 2455.0(10)
_computing_structure_refinement 'SHELXL-97 (Sheldrick, 1997)'
_computing_structure_solution 'SHELXS-97 (Sheldrick, 1990)'
_diffrn_ambient_temperature 123(2)
_diffrn_measured_fraction_theta_full 0.978
_diffrn_measured_fraction_theta_max 0.978
_diffrn_measurement_device_type CCDC
_diffrn_measurement_method 'omega and phi scans'
_diffrn_radiation_monochromator graphite
_diffrn_radiation_source 'fine-focus sealed tube'
_diffrn_radiation_type MoK\a
_diffrn_radiation_wavelength 0.71073
_diffrn_reflns_av_R_equivalents 0.1534
_diffrn_reflns_av_sigmaI/netI 0.4249
_diffrn_reflns_limit_h_max 14
_diffrn_reflns_limit_h_min -14
_diffrn_reflns_limit_k_max 14
_diffrn_reflns_limit_k_min -14
_diffrn_reflns_limit_l_max 19
_diffrn_reflns_limit_l_min -18
_diffrn_reflns_number 16666
_diffrn_reflns_theta_full 25.00
_diffrn_reflns_theta_max 25.00
_diffrn_reflns_theta_min 2.03
_exptl_absorpt_coefficient_mu 0.540
_exptl_absorpt_correction_type none
_exptl_crystal_colour Yellow
_exptl_crystal_density_diffrn 1.357
_exptl_crystal_density_meas ?
_exptl_crystal_density_method 'not measured'
_exptl_crystal_description Prim
_exptl_crystal_F_000 1040
_exptl_crystal_size_max 0.14
_exptl_crystal_size_mid 0.08
_exptl_crystal_size_min 0.02
_refine_diff_density_max 0.648
_refine_diff_density_min -0.576
_refine_diff_density_rms 0.120
_refine_ls_extinction_method none
_refine_ls_goodness_of_fit_ref 0.794
_refine_ls_hydrogen_treatment constr
_refine_ls_matrix_type full
_refine_ls_number_parameters 589
_refine_ls_number_reflns 8437
_refine_ls_number_restraints 24
_refine_ls_restrained_S_all 0.794
_refine_ls_R_factor_all 0.2430
_refine_ls_R_factor_gt 0.0743
_refine_ls_shift/su_max 0.000
_refine_ls_shift/su_mean 0.000
_refine_ls_structure_factor_coef Fsqd
_refine_ls_weighting_details 'calc w=1/[\s^2^(Fo^2^)+(0.0000P)^2^+0.0000P] where P=(Fo^2^+2Fc^2^)/3'
_refine_ls_weighting_scheme calc
_refine_ls_wR_factor_gt 0.0712
_refine_ls_wR_factor_ref 0.1041
_reflns_number_gt 2643
_reflns_number_total 8437
_reflns_threshold_expression >2sigma(I)
_cod_data_source_file om900874p_si_002.cif
_cod_data_source_block iwasawa4
_cod_depositor_comments
;
The following automatic conversions were performed:

'_exptl_crystal_density_meas' value 'not measured' was changed to '?'
- the value is perceived as not measured.

Automatic conversion script
Id: cif_fix_values 3008 2015-01-20 13:52:24Z robertas 
;
_cod_original_cell_volume 2455.0(9)
_cod_original_sg_symbol_H-M P-1
_cod_database_code 4070496

loop_
_symmetry_equiv_pos_as_xyz
'x, y, z'
'-x, -y, -z'

loop_
_atom_site_label
_atom_site_type_symbol
_atom_site_fract_x
_atom_site_fract_y
_atom_site_fract_z
_atom_site_U_iso_or_equiv
_atom_site_adp_type
_atom_site_occupancy
_atom_site_symmetry_multiplicity
_atom_site_calc_flag
_atom_site_refinement_flags
Pd1 Pd 0.20208(6) -0.13212(7) 0.76477(5) 0.0290(3) Uani 1 1 d .
P1 P 0.1374(2) 0.0447(2) 0.70228(15) 0.0250(7) Uani 1 1 d .
P2 P 0.3727(2) -0.1852(2) 0.81655(15) 0.0257(7) Uani 1 1 d .
P3 P 0.0791(2) -0.2534(2) 0.81247(15) 0.0236(7) Uani 1 1 d .
C1 C 0.2202(7) 0.1083(8) 0.6118(5) 0.019(2) Uani 1 1 d .
C2 C 0.2812(8) 0.0384(9) 0.5610(6) 0.035(3) Uani 1 1 d .
H1 H 0.2755 -0.0359 0.5728 0.043 Uiso 1 1 calc R
C3 C 0.3496(8) 0.0778(10) 0.4936(6) 0.044(3) Uani 1 1 d .
H2 H 0.3886 0.0308 0.4597 0.053 Uiso 1 1 calc R
C4 C 0.3594(8) 0.1864(10) 0.4772(6) 0.046(4) Uani 1 1 d .
H3 H 0.4051 0.2134 0.4318 0.056 Uiso 1 1 calc R
C5 C 0.3016(9) 0.2569(10) 0.5277(7) 0.043(3) Uani 1 1 d .
H4 H 0.3092 0.3307 0.5175 0.051 Uiso 1 1 calc R
C6 C 0.2318(8) 0.2146(9) 0.5942(6) 0.041(3) Uani 1 1 d .
H5 H 0.1919 0.2618 0.6275 0.049 Uiso 1 1 calc R
C7 C -0.0025(7) 0.0690(7) 0.6612(6) 0.023(3) Uani 1 1 d .
C8 C -0.0866(8) 0.0412(8) 0.7168(6) 0.035(3) Uani 1 1 d .
H6 H -0.0746 0.0140 0.7732 0.042 Uiso 1 1 calc R
C9 C -0.1887(7) 0.0533(8) 0.6895(6) 0.039(3) Uani 1 1 d .
H7 H -0.2466 0.0367 0.7280 0.047 Uiso 1 1 calc R
C10 C -0.2073(8) 0.0895(9) 0.6061(7) 0.049(4) Uani 1 1 d .
H8 H -0.2769 0.0962 0.5879 0.058 Uiso 1 1 calc R
C11 C -0.1222(8) 0.1156(10) 0.5500(6) 0.058(4) Uani 1 1 d .
H9 H -0.1348 0.1431 0.4937 0.069 Uiso 1 1 calc R
C12 C -0.0154(7) 0.1013(8) 0.5766(5) 0.043(3) Uani 1 1 d .
H10 H 0.0439 0.1133 0.5382 0.052 Uiso 1 1 calc R
C13 C 0.1187(7) 0.1469(7) 0.7705(5) 0.017(2) Uani 1 1 d U
C14 C 0.0245(8) 0.2169(8) 0.7856(5) 0.032(3) Uani 1 1 d .
H11 H -0.0377 0.2154 0.7592 0.039 Uiso 1 1 calc R
C15 C 0.0198(8) 0.2882(8) 0.8380(6) 0.041(3) Uani 1 1 d .
H12 H -0.0475 0.3287 0.8515 0.049 Uiso 1 1 calc R
C16 C 0.1122(7) 0.3032(7) 0.8726(5) 0.030(3) Uani 1 1 d .
H13 H 0.1087 0.3538 0.9074 0.036 Uiso 1 1 calc R
C17 C 0.2087(8) 0.2392(8) 0.8524(5) 0.030(3) Uani 1 1 d .
H14 H 0.2729 0.2493 0.8720 0.036 Uiso 1 1 calc R
C18 C 0.2136(7) 0.1610(7) 0.8044(5) 0.026(3) Uani 1 1 d U
H15 H 0.2800 0.1168 0.7940 0.031 Uiso 1 1 calc R
C19 C 0.4461(6) -0.0671(8) 0.8074(6) 0.023(3) Uani 1 1 d .
C20 C 0.4639(6) -0.0071(9) 0.7267(6) 0.031(3) Uani 1 1 d .
H16 H 0.4465 -0.0325 0.6808 0.037 Uiso 1 1 calc R
C21 C 0.5063(7) 0.0883(8) 0.7133(6) 0.032(3) Uani 1 1 d .
H17 H 0.5193 0.1267 0.6590 0.038 Uiso 1 1 calc R
C22 C 0.5291(7) 0.1259(9) 0.7812(6) 0.038(3) Uani 1 1 d .
H18 H 0.5565 0.1914 0.7734 0.046 Uiso 1 1 calc R
C23 C 0.5118(7) 0.0675(9) 0.8611(6) 0.032(3) Uani 1 1 d .
H19 H 0.5279 0.0940 0.9069 0.039 Uiso 1 1 calc R
C24 C 0.4715(7) -0.0284(8) 0.8743(5) 0.028(3) Uani 1 1 d .
H20 H 0.4612 -0.0676 0.9287 0.034 Uiso 1 1 calc R
C25 C 0.3626(7) -0.2349(8) 0.9292(5) 0.020(2) Uani 1 1 d .
C26 C 0.2837(7) -0.1757(8) 0.9761(5) 0.026(3) Uani 1 1 d .
H21 H 0.2414 -0.1123 0.9487 0.032 Uiso 1 1 calc R
C27 C 0.2652(7) -0.2080(9) 1.0630(6) 0.036(3) Uani 1 1 d .
H22 H 0.2133 -0.1656 1.0932 0.043 Uiso 1 1 calc R
C28 C 0.3262(8) -0.3052(8) 1.1036(6) 0.038(3) Uani 1 1 d .
H23 H 0.3135 -0.3293 1.1611 0.045 Uiso 1 1 calc R
C29 C 0.4041(8) -0.3645(8) 1.0591(6) 0.038(3) Uani 1 1 d .
H24 H 0.4446 -0.4290 1.0868 0.046 Uiso 1 1 calc R
C30 C 0.4248(7) -0.3313(8) 0.9732(5) 0.023(3) Uani 1 1 d .
H25 H 0.4799 -0.3725 0.9444 0.028 Uiso 1 1 calc R
C31 C 0.4822(7) -0.2881(8) 0.7798(5) 0.024(3) Uani 1 1 d .
C32 C 0.5936(7) -0.2772(8) 0.7807(5) 0.032(3) Uani 1 1 d .
H26 H 0.6101 -0.2182 0.8002 0.038 Uiso 1 1 calc R
C33 C 0.6756(7) -0.3502(8) 0.7540(5) 0.028(3) Uani 1 1 d .
H27 H 0.7473 -0.3388 0.7539 0.034 Uiso 1 1 calc R
C34 C 0.6570(7) -0.4389(8) 0.7276(5) 0.031(3) Uani 1 1 d .
H28 H 0.7142 -0.4893 0.7098 0.038 Uiso 1 1 calc R
C35 C 0.5481(7) -0.4525(8) 0.7279(5) 0.033(3) Uani 1 1 d .
H29 H 0.5347 -0.5144 0.7105 0.040 Uiso 1 1 calc R
C36 C 0.4586(7) -0.3799(8) 0.7524(5) 0.029(3) Uani 1 1 d .
C37 C -0.0378(7) -0.1983(7) 0.8755(5) 0.023(3) Uani 1 1 d .
C38 C -0.1454(7) -0.2129(8) 0.8694(6) 0.036(3) Uani 1 1 d .
H30 H -0.1593 -0.2611 0.8371 0.043 Uiso 1 1 calc R
C39 C -0.2308(7) -0.1551(8) 0.9118(6) 0.040(3) Uani 1 1 d .
H31 H -0.3021 -0.1628 0.9053 0.048 Uiso 1 1 calc R
C40 C -0.2140(8) -0.0863(9) 0.9635(6) 0.040(3) Uani 1 1 d U
H32 H -0.2722 -0.0480 0.9918 0.048 Uiso 1 1 calc R
C41 C -0.1036(8) -0.0768(8) 0.9716(6) 0.040(3) Uani 1 1 d .
H33 H -0.0885 -0.0345 1.0083 0.048 Uiso 1 1 calc R
C42 C -0.0197(8) -0.1291(8) 0.9261(6) 0.038(3) Uani 1 1 d .
H34 H 0.0513 -0.1176 0.9293 0.046 Uiso 1 1 calc R
C43 C 0.0128(7) -0.3081(8) 0.7388(5) 0.022(3) Uani 1 1 d .
C44 C 0.0160(6) -0.4212(8) 0.7431(5) 0.029(3) Uani 1 1 d .
H35 H 0.0491 -0.4707 0.7876 0.034 Uiso 1 1 calc R
C45 C -0.0279(7) -0.4611(8) 0.6841(5) 0.031(3) Uani 1 1 d .
H36 H -0.0236 -0.5364 0.6881 0.038 Uiso 1 1 calc R
C46 C -0.0781(7) -0.3882(9) 0.6193(5) 0.027(3) Uani 1 1 d .
H37 H -0.1082 -0.4142 0.5789 0.033 Uiso 1 1 calc R
C47 C -0.0843(7) -0.2772(8) 0.6137(5) 0.033(3) Uani 1 1 d .
H38 H -0.1202 -0.2281 0.5704 0.039 Uiso 1 1 calc R
C48 C -0.0370(7) -0.2379(8) 0.6723(5) 0.032(3) Uani 1 1 d .
H39 H -0.0392 -0.1626 0.6666 0.039 Uiso 1 1 calc R
C49 C 0.1445(7) -0.3748(7) 0.8803(5) 0.017(2) Uani 1 1 d U
C50 C 0.1037(7) -0.4091(7) 0.9634(5) 0.025(3) Uani 1 1 d .
H40 H 0.0364 -0.3737 0.9823 0.030 Uiso 1 1 calc R
C51 C 0.1622(7) -0.4956(8) 1.0187(5) 0.031(3) Uani 1 1 d .
H41 H 0.1364 -0.5142 1.0745 0.038 Uiso 1 1 calc R
C52 C 0.2593(7) -0.5529(8) 0.9885(6) 0.028(3) Uani 1 1 d .
H42 H 0.2981 -0.6115 1.0239 0.034 Uiso 1 1 calc R
C53 C 0.2988(7) -0.5222(8) 0.9046(5) 0.029(3) Uani 1 1 d .
H43 H 0.3632 -0.5617 0.8846 0.034 Uiso 1 1 calc R
C54 C 0.2426(7) -0.4328(8) 0.8505(5) 0.024(3) Uani 1 1 d .
Si1 Si 0.3183(2) -0.4120(3) 0.74135(17) 0.0323(8) Uani 1 1 d .
C55 C 0.3373(7) -0.5506(8) 0.7065(5) 0.042(3) Uani 1 1 d .
H44 H 0.3567 -0.5407 0.6471 0.063 Uiso 1 1 calc R
H45 H 0.2703 -0.5800 0.7187 0.063 Uiso 1 1 calc R
H46 H 0.3944 -0.6006 0.7362 0.063 Uiso 1 1 calc R
C56 C 0.2620(7) -0.3093(8) 0.6482(5) 0.043(3) Uani 1 1 d .
H56 H 0.1907 -0.3230 0.6386 0.052 Uiso 1 1 calc R
H57 H 0.2533 -0.2356 0.6597 0.052 Uiso 1 1 calc R
C57 C 0.3376(8) -0.3180(9) 0.5715(6) 0.050(4) Uani 1 1 d .
H49 H 0.4027 -0.2913 0.5704 0.060 Uiso 1 1 calc R
C58 C 0.3246(9) -0.3588(10) 0.5047(6) 0.054(4) Uani 1 1 d .
C59 C 0.2280(8) -0.4037(9) 0.4911(6) 0.077(5) Uani 1 1 d .
H50 H 0.2457 -0.4823 0.4987 0.115 Uiso 1 1 calc R
H51 H 0.2064 -0.3742 0.4349 0.115 Uiso 1 1 calc R
H52 H 0.1689 -0.3838 0.5307 0.115 Uiso 1 1 calc R
C60 C 0.4143(9) -0.3594(9) 0.4326(6) 0.074(4) Uani 1 1 d .
H53 H 0.4665 -0.3154 0.4401 0.111 Uiso 1 1 calc R
H54 H 0.3820 -0.3298 0.3799 0.111 Uiso 1 1 calc R
H55 H 0.4505 -0.4335 0.4326 0.111 Uiso 1 1 calc R

loop_
_atom_site_aniso_label
_atom_site_aniso_U_11
_atom_site_aniso_U_22
_atom_site_aniso_U_33
_atom_site_aniso_U_23
_atom_site_aniso_U_13
_atom_site_aniso_U_12
Pd1 0.0224(5) 0.0300(6) 0.0331(5) -0.0047(4) -0.0031(4) -0.0015(4)
P1 0.0184(16) 0.030(2) 0.0239(15) -0.0008(14) -0.0005(13) -0.0022(14)
P2 0.0211(16) 0.029(2) 0.0261(16) -0.0054(15) -0.0023(13) -0.0010(14)
P3 0.0193(16) 0.025(2) 0.0257(15) -0.0047(14) 0.0007(13) -0.0029(13)
C1 0.018(6) 0.013(7) 0.022(6) 0.001(5) 0.001(5) 0.001(5)
C2 0.029(7) 0.047(9) 0.028(6) -0.008(6) 0.005(6) -0.003(6)
C3 0.027(7) 0.061(11) 0.043(8) -0.016(7) 0.008(6) -0.003(7)
C4 0.041(8) 0.052(10) 0.045(8) 0.017(7) -0.015(7) -0.026(8)
C5 0.054(9) 0.022(8) 0.051(8) 0.008(7) -0.007(7) -0.018(7)
C6 0.041(8) 0.027(9) 0.054(8) -0.002(7) -0.020(7) -0.001(6)
C7 0.031(7) 0.009(7) 0.027(6) 0.006(5) -0.005(5) -0.004(5)
C8 0.043(8) 0.027(8) 0.033(6) 0.008(6) 0.004(6) -0.019(6)
C9 0.018(7) 0.041(9) 0.060(8) -0.021(7) 0.002(6) 0.001(5)
C10 0.038(8) 0.060(10) 0.053(8) -0.010(7) -0.024(7) -0.013(7)
C11 0.028(7) 0.108(13) 0.022(6) 0.015(7) 0.000(6) -0.001(8)
C12 0.012(6) 0.072(10) 0.031(7) 0.012(6) 0.002(5) 0.004(6)
C13 0.022(4) 0.013(4) 0.022(4) -0.011(3) -0.005(3) -0.007(3)
C14 0.035(7) 0.033(8) 0.028(6) -0.001(6) -0.001(6) -0.009(6)
C15 0.035(7) 0.029(8) 0.049(8) 0.001(6) -0.002(6) 0.009(6)
C16 0.035(7) 0.018(7) 0.042(7) -0.013(6) -0.010(6) -0.007(5)
C17 0.025(7) 0.031(8) 0.033(6) -0.011(6) 0.004(5) 0.000(5)
C18 0.013(5) 0.028(6) 0.029(5) -0.006(5) 0.003(4) 0.012(4)
C19 0.007(6) 0.025(7) 0.038(6) -0.003(6) -0.009(5) -0.005(5)
C20 0.005(6) 0.046(9) 0.044(7) -0.019(6) 0.005(5) -0.005(5)
C21 0.033(7) 0.029(8) 0.030(6) 0.006(6) -0.006(6) -0.006(6)
C22 0.021(7) 0.046(9) 0.050(7) -0.008(7) 0.011(6) -0.020(6)
C23 0.020(6) 0.041(9) 0.037(7) -0.009(6) 0.000(6) -0.009(6)
C24 0.020(6) 0.039(8) 0.022(6) 0.003(6) -0.008(5) -0.001(5)
C25 0.024(6) 0.017(7) 0.021(6) -0.002(5) 0.000(5) -0.012(5)
C26 0.033(7) 0.012(7) 0.028(6) 0.010(5) -0.006(5) -0.001(5)
C27 0.029(7) 0.044(9) 0.032(7) -0.009(6) 0.008(6) 0.001(6)
C28 0.047(8) 0.037(9) 0.031(7) 0.005(6) -0.021(6) -0.013(6)
C29 0.056(9) 0.031(9) 0.024(6) 0.002(6) 0.000(6) -0.008(6)
C30 0.023(6) 0.026(7) 0.017(5) -0.004(5) 0.008(5) 0.001(5)
C31 0.007(6) 0.031(8) 0.030(6) -0.008(5) 0.001(5) 0.006(5)
C32 0.019(6) 0.038(8) 0.044(7) -0.021(6) 0.002(6) -0.007(6)
C33 0.009(6) 0.037(8) 0.037(7) -0.017(6) 0.005(5) 0.007(5)
C34 0.008(6) 0.032(8) 0.047(7) -0.004(6) 0.007(5) 0.007(5)
C35 0.016(6) 0.050(9) 0.034(6) -0.013(6) 0.004(5) -0.004(6)
C36 0.019(6) 0.032(8) 0.029(6) 0.004(6) 0.005(5) -0.002(5)
C37 0.025(6) 0.021(7) 0.024(6) -0.016(5) 0.007(5) 0.003(5)
C38 0.015(6) 0.056(9) 0.044(7) -0.019(6) 0.010(6) -0.020(6)
C39 0.010(6) 0.068(10) 0.043(7) -0.019(7) 0.001(6) -0.001(6)
C40 0.026(6) 0.054(7) 0.035(6) -0.009(5) 0.013(5) 0.000(5)
C41 0.050(8) 0.029(8) 0.050(8) -0.016(6) -0.007(7) -0.018(6)
C42 0.032(7) 0.039(9) 0.047(7) -0.033(7) 0.002(6) 0.009(6)
C43 0.016(6) 0.032(8) 0.016(5) -0.009(5) 0.007(5) -0.002(5)
C44 0.016(6) 0.031(8) 0.037(6) -0.013(6) -0.005(5) 0.010(5)
C45 0.032(7) 0.035(8) 0.036(6) -0.014(6) 0.000(6) -0.020(6)
C46 0.022(6) 0.037(8) 0.027(6) -0.007(6) 0.005(5) -0.016(6)
C47 0.019(6) 0.047(9) 0.030(6) -0.005(6) -0.004(5) 0.000(6)
C48 0.033(7) 0.039(8) 0.030(6) -0.011(6) 0.007(5) -0.020(6)
C49 0.011(4) 0.022(5) 0.018(4) 0.000(3) 0.004(3) -0.009(3)
C50 0.021(6) 0.020(7) 0.033(6) -0.002(5) -0.003(5) -0.005(5)
C51 0.031(7) 0.042(9) 0.020(6) -0.005(6) -0.003(5) -0.003(6)
C52 0.023(7) 0.022(7) 0.043(7) -0.006(6) -0.009(6) -0.007(5)
C53 0.030(7) 0.022(8) 0.033(6) -0.012(6) -0.005(6) 0.009(5)
C54 0.035(7) 0.018(7) 0.021(6) -0.003(5) -0.006(5) -0.004(5)
Si1 0.0232(19) 0.039(2) 0.0343(18) -0.0140(17) 0.0013(15) 0.0015(16)
C55 0.056(8) 0.056(9) 0.022(6) -0.005(6) 0.011(6) -0.042(7)
C56 0.015(6) 0.077(10) 0.026(6) 0.010(6) -0.007(5) 0.004(6)
C57 0.041(8) 0.070(11) 0.037(7) 0.008(7) -0.008(6) -0.024(7)
C58 0.065(10) 0.075(11) 0.035(7) -0.029(7) -0.003(7) -0.022(8)
C59 0.096(12) 0.085(12) 0.065(9) -0.030(9) -0.017(8) -0.028(9)
C60 0.087(11) 0.083(12) 0.042(8) -0.021(8) 0.014(8) 0.011(8)

loop_
_atom_type_symbol
_atom_type_description
_atom_type_scat_dispersion_real
_atom_type_scat_dispersion_imag
_atom_type_scat_source
C C 0.0033 0.0016 'International Tables Vol C Tables 4.2.6.8 and 6.1.1.4'
H H 0.0000 0.0000 'International Tables Vol C Tables 4.2.6.8 and 6.1.1.4'
Si Si 0.0817 0.0704 'International Tables Vol C Tables 4.2.6.8 and 6.1.1.4'
P P 0.1023 0.0942 'International Tables Vol C Tables 4.2.6.8 and 6.1.1.4'
Pd Pd -0.9988 1.0072 'International Tables Vol C Tables 4.2.6.8 and 6.1.1.4'

loop_
_geom_angle_atom_site_label_1
_geom_angle_atom_site_label_2
_geom_angle_atom_site_label_3
_geom_angle
P1 Pd1 P2 123.02(10)
P1 Pd1 P3 119.09(9)
P2 Pd1 P3 115.68(10)
C13 P1 C1 101.8(4)
C13 P1 C7 100.9(4)
C1 P1 C7 102.9(4)
C13 P1 Pd1 115.6(3)
C1 P1 Pd1 117.3(3)
C7 P1 Pd1 116.0(3)
C25 P2 C31 102.6(4)
C25 P2 C19 102.0(4)
C31 P2 C19 101.1(4)
C25 P2 Pd1 111.1(3)
C31 P2 Pd1 125.1(3)
C19 P2 Pd1 112.2(3)
C49 P3 C37 105.1(4)
C49 P3 C43 103.9(4)
C37 P3 C43 101.4(4)
C49 P3 Pd1 110.1(3)
C37 P3 Pd1 113.6(3)
C43 P3 Pd1 121.1(3)
C6 C1 C2 117.9(10)
C6 C1 P1 124.9(8)
C2 C1 P1 117.0(8)
C3 C2 C1 121.2(11)
C3 C2 H1 119.4
C1 C2 H1 119.4
C4 C3 C2 119.4(11)
C4 C3 H2 120.3
C2 C3 H2 120.3
C3 C4 C5 120.5(11)
C3 C4 H3 119.8
C5 C4 H3 119.8
C4 C5 C6 118.5(12)
C4 C5 H4 120.8
C6 C5 H4 120.8
C1 C6 C5 122.5(11)
C1 C6 H5 118.8
C5 C6 H5 118.8
C8 C7 C12 121.6(8)
C8 C7 P1 117.5(7)
C12 C7 P1 120.4(8)
C7 C8 C9 119.8(9)
C7 C8 H6 120.1
C9 C8 H6 120.1
C8 C9 C10 121.0(10)
C8 C9 H7 119.5
C10 C9 H7 119.5
C11 C10 C9 119.2(9)
C11 C10 H8 120.4
C9 C10 H8 120.4
C10 C11 C12 120.7(9)
C10 C11 H9 119.6
C12 C11 H9 119.6
C7 C12 C11 117.4(9)
C7 C12 H10 121.3
C11 C12 H10 121.3
C14 C13 C18 116.9(8)
C14 C13 P1 126.6(6)
C18 C13 P1 116.2(7)
C15 C14 C13 121.5(8)
C15 C14 H11 119.2
C13 C14 H11 119.2
C14 C15 C16 122.3(10)
C14 C15 H12 118.9
C16 C15 H12 118.9
C17 C16 C15 116.3(8)
C17 C16 H13 121.8
C15 C16 H13 121.8
C18 C17 C16 122.1(8)
C18 C17 H14 118.9
C16 C17 H14 118.9
C17 C18 C13 120.4(8)
C17 C18 H15 119.8
C13 C18 H15 119.8
C24 C19 C20 118.6(9)
C24 C19 P2 124.4(8)
C20 C19 P2 116.5(7)
C21 C20 C19 121.6(8)
C21 C20 H16 119.2
C19 C20 H16 119.2
C22 C21 C20 118.6(9)
C22 C21 H17 120.7
C20 C21 H17 120.7
C21 C22 C23 120.3(10)
C21 C22 H18 119.8
C23 C22 H18 119.8
C24 C23 C22 121.1(9)
C24 C23 H19 119.5
C22 C23 H19 119.5
C23 C24 C19 119.9(9)
C23 C24 H20 120.1
C19 C24 H20 120.1
C26 C25 C30 117.1(8)
C26 C25 P2 116.9(7)
C30 C25 P2 125.9(7)
C25 C26 C27 122.3(9)
C25 C26 H21 118.8
C27 C26 H21 118.8
C28 C27 C26 118.8(10)
C28 C27 H22 120.6
C26 C27 H22 120.6
C29 C28 C27 119.9(10)
C29 C28 H23 120.0
C27 C28 H23 120.0
C28 C29 C30 121.5(10)
C28 C29 H24 119.3
C30 C29 H24 119.3
C29 C30 C25 120.3(9)
C29 C30 H25 119.8
C25 C30 H25 119.8
C36 C31 C32 118.4(9)
C36 C31 P2 121.6(7)
C32 C31 P2 120.0(7)
C33 C32 C31 121.7(9)
C33 C32 H26 119.1
C31 C32 H26 119.1
C34 C33 C32 121.9(9)
C34 C33 H27 119.1
C32 C33 H27 119.1
C33 C34 C35 117.3(9)
C33 C34 H28 121.3
C35 C34 H28 121.3
C36 C35 C34 124.5(9)
C36 C35 H29 117.7
C34 C35 H29 117.7
C35 C36 C31 116.2(8)
C35 C36 Si1 116.6(7)
C31 C36 Si1 127.2(7)
C42 C37 C38 118.8(9)
C42 C37 P3 116.7(7)
C38 C37 P3 124.1(7)
C39 C38 C37 119.6(8)
C39 C38 H30 120.2
C37 C38 H30 120.2
C40 C39 C38 122.3(9)
C40 C39 H31 118.8
C38 C39 H31 118.8
C39 C40 C41 117.0(9)
C39 C40 H32 121.5
C41 C40 H32 121.5
C42 C41 C40 120.6(9)
C42 C41 H33 119.7
C40 C41 H33 119.7
C41 C42 C37 121.5(9)
C41 C42 H34 119.3
C37 C42 H34 119.3
C48 C43 C44 117.0(7)
C48 C43 P3 119.9(8)
C44 C43 P3 123.0(7)
C45 C44 C43 122.3(8)
C45 C44 H35 118.9
C43 C44 H35 118.9
C46 C45 C44 119.0(9)
C46 C45 H36 120.5
C44 C45 H36 120.5
C45 C46 C47 120.4(8)
C45 C46 H37 119.8
C47 C46 H37 119.8
C46 C47 C48 120.2(9)
C46 C47 H38 119.9
C48 C47 H38 119.9
C43 C48 C47 121.2(9)
C43 C48 H39 119.4
C47 C48 H39 119.4
C54 C49 C50 119.0(8)
C54 C49 P3 118.7(7)
C50 C49 P3 122.2(7)
C49 C50 C51 121.6(9)
C49 C50 H40 119.2
C51 C50 H40 119.2
C52 C51 C50 118.9(9)
C52 C51 H41 120.6
C50 C51 H41 120.6
C51 C52 C53 120.0(9)
C51 C52 H42 120.0
C53 C52 H42 120.0
C54 C53 C52 121.0(9)
C54 C53 H43 119.5
C52 C53 H43 119.5
C49 C54 C53 119.4(9)
C49 C54 Si1 130.0(7)
C53 C54 Si1 110.6(7)
C56 Si1 C36 105.9(4)
C56 Si1 C55 104.3(4)
C36 Si1 C55 108.3(4)
C56 Si1 C54 123.4(4)
C36 Si1 C54 108.4(4)
C55 Si1 C54 105.7(4)
Si1 C55 H44 109.5
Si1 C55 H45 109.5
H44 C55 H45 109.5
Si1 C55 H46 109.5
H44 C55 H46 109.5
H45 C55 H46 109.5
C57 C56 Si1 110.2(7)
C57 C56 H56 109.6
Si1 C56 H56 109.6
C57 C56 H57 109.6
Si1 C56 H57 109.6
H56 C56 H57 108.1
C58 C57 C56 128.9(10)
C58 C57 H49 115.5
C56 C57 H49 115.5
C57 C58 C59 125.7(11)
C57 C58 C60 119.8(10)
C59 C58 C60 114.4(8)
C58 C59 H50 109.5
C58 C59 H51 109.5
H50 C59 H51 109.5
C58 C59 H52 109.5
H50 C59 H52 109.5
H51 C59 H52 109.5
C58 C60 H53 109.5
C58 C60 H54 109.5
H53 C60 H54 109.5
C58 C60 H55 109.5
H53 C60 H55 109.5
H54 C60 H55 109.5

loop_
_geom_bond_atom_site_label_1
_geom_bond_atom_site_label_2
_geom_bond_distance
Pd1 P1 2.288(3)
Pd1 P2 2.303(2)
Pd1 P3 2.325(3)
P1 C13 1.836(8)
P1 C1 1.837(9)
P1 C7 1.883(8)
P2 C25 1.812(8)
P2 C31 1.845(9)
P2 C19 1.858(9)
P3 C49 1.806(9)
P3 C37 1.809(9)
P3 C43 1.830(8)
C1 C6 1.343(12)
C1 C2 1.401(12)
C2 C3 1.384(12)
C2 H1 0.9300
C3 C4 1.364(13)
C3 H2 0.9300
C4 C5 1.390(13)
C4 H3 0.9300
C5 C6 1.395(13)
C5 H4 0.9300
C6 H5 0.9300
C7 C8 1.358(12)
C7 C12 1.373(10)
C8 C9 1.364(10)
C8 H6 0.9300
C9 C10 1.370(11)
C9 H7 0.9300
C10 C11 1.368(13)
C10 H8 0.9300
C11 C12 1.411(10)
C11 H9 0.9300
C12 H10 0.9300
C13 C14 1.367(11)
C13 C18 1.410(9)
C14 C15 1.351(11)
C14 H11 0.9300
C15 C16 1.391(10)
C15 H12 0.9300
C16 C17 1.370(11)
C16 H13 0.9300
C17 C18 1.368(10)
C17 H14 0.9300
C18 H15 0.9300
C19 C24 1.368(10)
C19 C20 1.393(11)
C20 C21 1.369(11)
C20 H16 0.9300
C21 C22 1.362(10)
C21 H17 0.9300
C22 C23 1.374(11)
C22 H18 0.9300
C23 C24 1.360(12)
C23 H19 0.9300
C24 H20 0.9300
C25 C26 1.384(11)
C25 C30 1.416(11)
C26 C27 1.397(11)
C26 H21 0.9300
C27 C28 1.396(11)
C27 H22 0.9300
C28 C29 1.356(12)
C28 H23 0.9300
C29 C30 1.386(10)
C29 H24 0.9300
C30 H25 0.9300
C31 C36 1.410(11)
C31 C32 1.421(10)
C32 C33 1.345(11)
C32 H26 0.9300
C33 C34 1.343(11)
C33 H27 0.9300
C34 C35 1.397(10)
C34 H28 0.9300
C35 C36 1.387(11)
C35 H29 0.9300
C36 Si1 1.899(9)
C37 C42 1.377(10)
C37 C38 1.402(10)
C38 C39 1.383(11)
C38 H30 0.9300
C39 C40 1.380(11)
C39 H31 0.9300
C40 C41 1.425(11)
C40 H32 0.9300
C41 C42 1.367(11)
C41 H33 0.9300
C42 H34 0.9300
C43 C48 1.373(10)
C43 C44 1.406(11)
C44 C45 1.372(9)
C44 H35 0.9300
C45 C46 1.372(10)
C45 H36 0.9300
C46 C47 1.372(12)
C46 H37 0.9300
C47 C48 1.385(9)
C47 H38 0.9300
C48 H39 0.9300
C49 C54 1.402(11)
C49 C50 1.404(11)
C50 C51 1.405(10)
C50 H40 0.9300
C51 C52 1.390(11)
C51 H41 0.9300
C52 C53 1.404(11)
C52 H42 0.9300
C53 C54 1.403(10)
C53 H43 0.9300
C54 Si1 1.915(9)
Si1 C56 1.884(8)
Si1 C55 1.912(8)
C55 H44 0.9600
C55 H45 0.9600
C55 H46 0.9600
C56 C57 1.494(11)
C56 H56 0.9700
C56 H57 0.9700
C57 C58 1.331(11)
C57 H49 0.9300
C58 C59 1.475(11)
C58 C60 1.535(12)
C59 H50 0.9600
C59 H51 0.9600
C59 H52 0.9600
C60 H53 0.9600
C60 H54 0.9600
C60 H55 0.9600

loop_
_geom_torsion_atom_site_label_1
_geom_torsion_atom_site_label_2
_geom_torsion_atom_site_label_3
_geom_torsion_atom_site_label_4
_geom_torsion
P2 Pd1 P1 C13 -64.1(3)
P3 Pd1 P1 C13 98.3(3)
P2 Pd1 P1 C1 56.0(3)
P3 Pd1 P1 C1 -141.6(3)
P2 Pd1 P1 C7 178.1(4)
P3 Pd1 P1 C7 -19.5(4)
P1 Pd1 P2 C25 117.1(3)
P3 Pd1 P2 C25 -45.9(3)
P1 Pd1 P2 C31 -119.1(4)
P3 Pd1 P2 C31 77.9(4)
P1 Pd1 P2 C19 3.5(4)
P3 Pd1 P2 C19 -159.4(3)
P1 Pd1 P3 C49 -166.4(3)
P2 Pd1 P3 C49 -2.7(3)
P1 Pd1 P3 C37 -48.7(3)
P2 Pd1 P3 C37 114.9(3)
P1 Pd1 P3 C43 72.3(4)
P2 Pd1 P3 C43 -124.1(4)
C13 P1 C1 C6 -17.0(8)
C7 P1 C1 C6 87.3(8)
Pd1 P1 C1 C6 -144.2(6)
C13 P1 C1 C2 158.6(6)
C7 P1 C1 C2 -97.2(7)
Pd1 P1 C1 C2 31.4(7)
C6 C1 C2 C3 -1.3(13)
P1 C1 C2 C3 -177.2(6)
C1 C2 C3 C4 1.2(14)
C2 C3 C4 C5 0.2(14)
C3 C4 C5 C6 -1.4(14)
C2 C1 C6 C5 0.1(13)
P1 C1 C6 C5 175.6(6)
C4 C5 C6 C1 1.2(14)
C13 P1 C7 C8 -68.3(9)
C1 P1 C7 C8 -173.3(9)
Pd1 P1 C7 C8 57.4(9)
C13 P1 C7 C12 119.2(8)
C1 P1 C7 C12 14.2(9)
Pd1 P1 C7 C12 -115.1(8)
C12 C7 C8 C9 -5.1(17)
P1 C7 C8 C9 -177.5(7)
C7 C8 C9 C10 2.3(16)
C8 C9 C10 C11 -1.2(17)
C9 C10 C11 C12 2.6(19)
C8 C7 C12 C11 6.4(16)
P1 C7 C12 C11 178.6(8)
C10 C11 C12 C7 -5.2(17)
C1 P1 C13 C14 107.3(9)
C7 P1 C13 C14 1.5(10)
Pd1 P1 C13 C14 -124.4(8)
C1 P1 C13 C18 -66.6(7)
C7 P1 C13 C18 -172.4(7)
Pd1 P1 C13 C18 61.7(7)
C18 C13 C14 C15 -7.0(15)
P1 C13 C14 C15 179.2(8)
C13 C14 C15 C16 6.9(16)
C14 C15 C16 C17 -1.7(15)
C15 C16 C17 C18 -3.1(14)
C16 C17 C18 C13 2.9(15)
C14 C13 C18 C17 2.2(14)
P1 C13 C18 C17 176.7(7)
C25 P2 C19 C24 -5.9(9)
C31 P2 C19 C24 -111.5(8)
Pd1 P2 C19 C24 113.1(7)
C25 P2 C19 C20 -177.8(7)
C31 P2 C19 C20 76.6(8)
Pd1 P2 C19 C20 -58.7(8)
C24 C19 C20 C21 0.4(14)
P2 C19 C20 C21 172.8(7)
C19 C20 C21 C22 -1.5(14)
C20 C21 C22 C23 1.4(14)
C21 C22 C23 C24 -0.2(15)
C22 C23 C24 C19 -0.9(14)
C20 C19 C24 C23 0.8(13)
P2 C19 C24 C23 -170.9(7)
C31 P2 C25 C26 -178.3(7)
C19 P2 C25 C26 77.2(7)
Pd1 P2 C25 C26 -42.5(7)
C31 P2 C25 C30 -1.2(9)
C19 P2 C25 C30 -105.6(8)
Pd1 P2 C25 C30 134.6(7)
C30 C25 C26 C27 0.2(13)
P2 C25 C26 C27 177.6(7)
C25 C26 C27 C28 -2.0(14)
C26 C27 C28 C29 2.1(15)
C27 C28 C29 C30 -0.3(15)
C28 C29 C30 C25 -1.5(14)
C26 C25 C30 C29 1.5(13)
P2 C25 C30 C29 -175.6(6)
C25 P2 C31 C36 93.6(8)
C19 P2 C31 C36 -161.2(8)
Pd1 P2 C31 C36 -33.8(10)
C25 P2 C31 C32 -84.7(8)
C19 P2 C31 C32 20.4(8)
Pd1 P2 C31 C32 147.8(6)
C36 C31 C32 C33 1.9(14)
P2 C31 C32 C33 -179.7(7)
C31 C32 C33 C34 -2.1(15)
C32 C33 C34 C35 0.6(15)
C33 C34 C35 C36 1.0(14)
C34 C35 C36 C31 -1.1(14)
C34 C35 C36 Si1 176.6(7)
C32 C31 C36 C35 -0.3(13)
P2 C31 C36 C35 -178.7(6)
C32 C31 C36 Si1 -177.8(6)
P2 C31 C36 Si1 3.9(12)
C49 P3 C37 C42 85.9(8)
C43 P3 C37 C42 -166.1(8)
Pd1 P3 C37 C42 -34.6(8)
C49 P3 C37 C38 -100.8(8)
C43 P3 C37 C38 7.2(9)
Pd1 P3 C37 C38 138.7(7)
C42 C37 C38 C39 2.1(14)
P3 C37 C38 C39 -171.1(7)
C37 C38 C39 C40 -2.9(15)
C38 C39 C40 C41 0.1(15)
C39 C40 C41 C42 3.6(14)
C40 C41 C42 C37 -4.5(15)
C38 C37 C42 C41 1.6(15)
P3 C37 C42 C41 175.3(7)
C49 P3 C43 C48 -174.0(7)
C37 P3 C43 C48 77.1(8)
Pd1 P3 C43 C48 -49.7(8)
C49 P3 C43 C44 1.7(9)
C37 P3 C43 C44 -107.2(8)
Pd1 P3 C43 C44 126.0(7)
C48 C43 C44 C45 0.2(14)
P3 C43 C44 C45 -175.6(7)
C43 C44 C45 C46 -1.0(14)
C44 C45 C46 C47 0.0(14)
C45 C46 C47 C48 1.8(14)
C44 C43 C48 C47 1.6(13)
P3 C43 C48 C47 177.5(7)
C46 C47 C48 C43 -2.6(14)
C37 P3 C49 C54 -176.2(6)
C43 P3 C49 C54 77.6(7)
Pd1 P3 C49 C54 -53.5(7)
C37 P3 C49 C50 0.0(8)
C43 P3 C49 C50 -106.1(7)
Pd1 P3 C49 C50 122.8(6)
C54 C49 C50 C51 4.0(13)
P3 C49 C50 C51 -172.2(6)
C49 C50 C51 C52 -4.2(13)
C50 C51 C52 C53 1.6(12)
C51 C52 C53 C54 1.1(13)
C50 C49 C54 C53 -1.2(12)
P3 C49 C54 C53 175.2(6)
C50 C49 C54 Si1 177.8(6)
P3 C49 C54 Si1 -5.8(11)
C52 C53 C54 C49 -1.3(13)
C52 C53 C54 Si1 179.5(6)
C35 C36 Si1 C56 -106.2(8)
C31 C36 Si1 C56 71.2(9)
C35 C36 Si1 C55 5.2(8)
C31 C36 Si1 C55 -177.4(8)
C35 C36 Si1 C54 119.5(8)
C31 C36 Si1 C54 -63.1(9)
C49 C54 Si1 C56 -5.3(10)
C53 C54 Si1 C56 173.8(6)
C49 C54 Si1 C36 119.1(8)
C53 C54 Si1 C36 -61.8(7)
C49 C54 Si1 C55 -124.9(8)
C53 C54 Si1 C55 54.2(7)
C36 Si1 C56 C57 57.8(8)
C55 Si1 C56 C57 -56.4(8)
C54 Si1 C56 C57 -176.7(6)
Si1 C56 C57 C58 107.8(11)
C56 C57 C58 C59 1(2)
C56 C57 C58 C60 -179.9(10)
